data_1566717
loop_
_publ_author_name
'Mori, Y.'
'Kagi, H.'
'Kakizawa, S.'
'Komatsu, K.'
'Shito, C.'
'Iizuka-Oku, R.'
'Aoki, K.'
'Hattori, T.'
'Sano-Furukawa, A.'
'Funakoshi, K.'
'Saitoh, H.'

_publ_section_title
;
 Neutron diffraction study of hydrogen site occupancy in Fe0.95Si0.05 at
 14.7 GPa and 800 K
;
_journal_name_full 'Journal of Mineralogical and Petrological Sciences'
_journal_page_first 309
_journal_page_last 313
_journal_paper_doi 10.2465/jmps.210825
_journal_volume 1136
_journal_year 2021
_chemical_formula_sum 'D0.24 Fe0.95 Si0.05'
_chemical_name_common 'iron silicon alloy'
_space_group_IT_number 194
_space_group_name_Hall '-P 6c 2c'
_space_group_name_H-M_alt 'P 63/m m c'
_cell_angle_alpha 90.000000
_cell_angle_beta 90.000000
_cell_angle_gamma 120.000000
_cell_formula_units_Z 2
_cell_length_a 2.54579(2)
_cell_length_b 2.54579(2)
_cell_length_c 4.1282(5)
_cell_volume 23.171(3)
_diffrn_ambient_pressure 14700000
_diffrn_ambient_temperature 800
_cod_data_source_file Fe0.95Si0.05.cif
_cod_data_source_block Fe0.95Si0.05D0.24
_cod_original_cell_volume 23.170559
_cod_original_formula_sum 'Fe0.95 Si0.05 D0.24'
_cod_database_code 1566717

loop_
_space_group_symop_id
_space_group_symop_operation_xyz
1 x,y,z
2 -x,-y,-z
3 -y,x-y,z
4 y,-x+y,-z
5 -x+y,-x,z
6 x-y,x,-z
7 -x,-y,z+1/2
8 x,y,-z+1/2
9 y,-x+y,z+1/2
10 -y,x-y,-z+1/2
11 x-y,x,z+1/2
12 -x+y,-x,-z+1/2
13 y,x,-z
14 -y,-x,z
15 x-y,-y,-z
16 -x+y,y,z
17 -x,-x+y,-z
18 x,x-y,z
19 -y,-x,-z+1/2
20 y,x,z+1/2
21 -x+y,y,-z+1/2
22 x-y,-y,z+1/2
23 x,x-y,-z+1/2
24 -x,-x+y,z+1/2

loop_
_atom_site_label
_atom_site_occupancy
_atom_site_fract_x
_atom_site_fract_y
_atom_site_fract_z
_atom_site_adp_type
_atom_site_U_iso_or_equiv
_atom_site_type_symbol
Fe 0.95 0.333333 0.666667 0.250000 Uiso 0.0073(8) Fe
Si 0.05 0.333333 0.666667 0.250000 Uiso 0.0073(8) Si
D 0.24(2) 0.000000 0.000000 0.000000 Uiso 0.027(7) D
